data_7126577
loop_
_publ_author_name
'Karri, Ramesh'
'Das, Ranajit'
'Rai, Rakesh Kumar'
'Gopalakrishnan, Anaswara'
'Roy, Gouriprasanna'

_publ_section_title
;
 Hg-C bond protonolysis by a functional model of bacterial enzyme
 organomercurial lyase MerB.
;
_journal_issue 65
_journal_name_full 'Chemical communications (Cambridge, England)'
_journal_page_first 9280
_journal_page_last 9283
_journal_paper_doi 10.1039/d0cc02232b
_journal_volume 56
_journal_year 2020
_chemical_formula_moiety '	C14 H24 N4 O2 S2 Se2'
_chemical_formula_sum 'C14 H24 N4 O2 S2 Se2'
_chemical_formula_weight 502.41
_space_group_crystal_system orthorhombic
_space_group_IT_number 60
_space_group_name_Hall '-P 2n 2ab'
_space_group_name_H-M_alt 'P b c n'
_atom_sites_solution_hydrogens mixed
_audit_creation_method SHELXL-2014/7
_audit_update_record
;
2019-06-09 deposited with the CCDC.	2020-05-20 downloaded from the CCDC.
;
_cell_angle_alpha 90
_cell_angle_beta 90
_cell_angle_gamma 90
_cell_formula_units_Z 4
_cell_length_a 34.650(4)
_cell_length_b 4.9196(5)
_cell_length_c 12.0074(14)
_cell_measurement_reflns_used 2890
_cell_measurement_temperature 296(2)
_cell_measurement_theta_max 24.49
_cell_measurement_theta_min 3.39
_cell_volume 2046.8(4)
_computing_cell_refinement 'Bruker SAINT'
_computing_data_collection 'Bruker APEX2'
_computing_data_reduction 'Bruker SAINT'
_computing_molecular_graphics 'Bruker SHELXTL'
_computing_publication_material 'Bruker SHELXTL'
_computing_structure_refinement 'SHELXL-2014/7 (Sheldrick, 2014)'
_computing_structure_solution 'SHELXS-97 (Sheldrick 2008)'
_diffrn_ambient_temperature 296(2)
_diffrn_measured_fraction_theta_full 0.998
_diffrn_measured_fraction_theta_max 0.998
_diffrn_measurement_device_type 'Bruker PHOTON100 CMOS'
_diffrn_measurement_method '\f and \w scans'
_diffrn_radiation_type MoK\a
_diffrn_radiation_wavelength 0.71073
_diffrn_reflns_av_R_equivalents 0.0648
_diffrn_reflns_av_unetI/netI 0.0385
_diffrn_reflns_Laue_measured_fraction_full 0.998
_diffrn_reflns_Laue_measured_fraction_max 0.998
_diffrn_reflns_limit_h_max 40
_diffrn_reflns_limit_h_min -41
_diffrn_reflns_limit_k_max 5
_diffrn_reflns_limit_k_min -5
_diffrn_reflns_limit_l_max 11
_diffrn_reflns_limit_l_min -14
_diffrn_reflns_number 14197
_diffrn_reflns_point_group_measured_fraction_full 0.998
_diffrn_reflns_point_group_measured_fraction_max 0.998
_diffrn_reflns_theta_full 25.021
_diffrn_reflns_theta_max 25.021
_diffrn_reflns_theta_min 2.351
_diffrn_source X-ray
_exptl_absorpt_coefficient_mu 3.831
_exptl_absorpt_correction_T_max 0.944
_exptl_absorpt_correction_T_min 0.821
_exptl_absorpt_correction_type multi-scan
_exptl_absorpt_process_details SADABS
_exptl_crystal_colour colourless
_exptl_crystal_density_diffrn 1.624
_exptl_crystal_description NEEDLE
_exptl_crystal_F_000 1000
_exptl_crystal_size_max 0.261
_exptl_crystal_size_mid 0.043
_exptl_crystal_size_min 0.015
_refine_diff_density_max 0.667
_refine_diff_density_min -0.932
_refine_diff_density_rms 0.110
_refine_ls_extinction_method none
_refine_ls_goodness_of_fit_ref 1.141
_refine_ls_hydrogen_treatment mixed
_refine_ls_matrix_type full
_refine_ls_number_parameters 114
_refine_ls_number_reflns 1804
_refine_ls_number_restraints 0
_refine_ls_restrained_S_all 1.141
_refine_ls_R_factor_all 0.0773
_refine_ls_R_factor_gt 0.0556
_refine_ls_shift/su_max 0.001
_refine_ls_shift/su_mean 0.000
_refine_ls_structure_factor_coef Fsqd
_refine_ls_weighting_details 'w=1/[\s^2^(Fo^2^)+(0.0483P)^2^+10.3667P] where P=(Fo^2^+2Fc^2^)/3'
_refine_ls_weighting_scheme calc
_refine_ls_wR_factor_gt 0.1362
_refine_ls_wR_factor_ref 0.1461
_reflns_Friedel_coverage 0.000
_reflns_number_gt 1316
_reflns_number_total 1804
_reflns_threshold_expression 'I > 2\s(I)'
_cod_data_source_file d0cc02232b3.cif
_cod_data_source_block ImSePrS2
_cod_depositor_comments
;
The following automatic conversions were performed:

data item '_exptl_absorpt_correction_type' value 'Multi-Scan' was
changed to 'multi-scan' in accordance with the
/home/data/users/saulius/crontab/automatic-downloads/rss-feeds/RSC/lib/dictionaries/cif_core.dic
dictionary named 'cif_core.dic' version 2.4.2 last updated on
2011-04-26.

Automatic conversion script
Id: cif_fix_values 7556 2019-12-06 15:28:31Z antanas 

 Adding full bibliography for 7126575--7126581.cif.
;
_cod_database_code 7126577
_shelx_shelxl_version_number 2014/7
_shelx_space_group_comment
;
The symmetry employed for this shelxl refinement is uniquely defined
by the following loop, which should always be used as a source of
symmetry information in preference to the above space-group names.
They are only intended as comments.
;
_shelx_estimated_absorpt_t_min 0.435
_shelx_estimated_absorpt_t_max 0.945

loop_
_space_group_symop_operation_xyz
'x, y, z'
'-x+1/2, -y+1/2, z+1/2'
'-x, y, -z+1/2'
'x+1/2, -y+1/2, -z'
'-x, -y, -z'
'x-1/2, y-1/2, -z-1/2'
'x, -y, z-1/2'
'-x-1/2, y-1/2, z'

loop_
_atom_site_label
_atom_site_type_symbol
_atom_site_fract_x
_atom_site_fract_y
_atom_site_fract_z
_atom_site_U_iso_or_equiv
_atom_site_adp_type
_atom_site_occupancy
_atom_site_site_symmetry_order
_atom_site_calc_flag
_atom_site_refinement_flags_posn
_atom_site_refinement_flags_adp
_atom_site_refinement_flags_occupancy
_atom_site_disorder_assembly
_atom_site_disorder_group
Se1 Se 0.36121(2) 1.00075(16) 0.72646(6) 0.0451(3) Uani 1 1 d . . . . .
S1 S 0.47067(6) 0.8323(4) 0.75829(15) 0.0479(5) Uani 1 1 d . . . . .
N2 N 0.38478(15) 0.7420(12) 0.5224(4) 0.0371(13) Uani 1 1 d . . . . .
N1 N 0.32845(15) 0.6140(12) 0.5745(5) 0.0405(14) Uani 1 1 d . . . . .
C2 C 0.35808(18) 0.7760(14) 0.6023(5) 0.0350(15) Uani 1 1 d . . . . .
C5 C 0.4224(2) 0.8795(16) 0.5164(6) 0.0422(17) Uani 1 1 d . . . . .
H5A H 0.4231 1.0254 0.5707 0.051 Uiso 1 1 calc R U . . .
H5B H 0.4256 0.9589 0.4430 0.051 Uiso 1 1 calc R U . . .
C4 C 0.3722(2) 0.5550(14) 0.4456(6) 0.0442(18) Uani 1 1 d . . . . .
H4 H 0.3853 0.4966 0.3825 0.053 Uiso 1 1 calc R U . . .
C3 C 0.3370(2) 0.4727(17) 0.4796(6) 0.0505(19) Uani 1 1 d . . . . .
H3 H 0.3214 0.3438 0.4450 0.061 Uiso 1 1 calc R U . . .
C7 C 0.4559(2) 0.5776(14) 0.6582(7) 0.0482(19) Uani 1 1 d . . . . .
H7A H 0.4735 0.4243 0.6626 0.058 Uiso 1 1 calc R U . . .
H7B H 0.4303 0.5130 0.6777 0.058 Uiso 1 1 calc R U . . .
C6 C 0.4553(2) 0.6830(16) 0.5389(6) 0.0481(19) Uani 1 1 d . . . . .
H6A H 0.4796 0.7735 0.5233 0.058 Uiso 1 1 calc R U . . .
H6B H 0.4531 0.5299 0.4884 0.058 Uiso 1 1 calc R U . . .
C1 C 0.2931(2) 0.5782(19) 0.6379(7) 0.063(2) Uani 1 1 d . . . . .
H1A H 0.2989 0.4886 0.7070 0.094 Uiso 1 1 calc R U . . .
H1B H 0.2753 0.4697 0.5958 0.094 Uiso 1 1 calc R U . . .
H1C H 0.2818 0.7526 0.6529 0.094 Uiso 1 1 calc R U . . .
O1 O 0.26978(18) 0.9758(14) 0.3718(6) 0.0658(17) Uani 1 1 d . . . . .
H22 H 0.287(2) 0.983(18) 0.332(7) 0.05(3) Uiso 1 1 d . . . . .

loop_
_atom_site_aniso_label
_atom_site_aniso_U_11
_atom_site_aniso_U_22
_atom_site_aniso_U_33
_atom_site_aniso_U_23
_atom_site_aniso_U_13
_atom_site_aniso_U_12
Se1 0.0517(5) 0.0475(5) 0.0362(4) -0.0071(3) 0.0021(3) 0.0025(4)
S1 0.0515(10) 0.0518(11) 0.0403(10) -0.0017(9) 0.0038(8) 0.0105(10)
N2 0.042(3) 0.038(3) 0.031(3) 0.002(3) 0.003(2) 0.002(3)
N1 0.037(3) 0.041(3) 0.043(3) 0.000(3) -0.005(3) 0.002(3)
C2 0.038(3) 0.032(4) 0.036(4) 0.007(3) -0.002(3) 0.004(3)
C5 0.045(4) 0.048(4) 0.034(4) 0.004(3) 0.007(3) -0.008(4)
C4 0.063(5) 0.044(4) 0.026(3) -0.012(3) -0.006(3) 0.006(4)
C3 0.060(5) 0.046(5) 0.045(4) -0.007(4) -0.014(4) -0.006(4)
C7 0.039(4) 0.033(4) 0.072(5) 0.007(4) -0.002(4) -0.001(3)
C6 0.043(4) 0.047(5) 0.054(5) -0.016(4) 0.006(3) -0.002(4)
C1 0.035(4) 0.073(6) 0.080(6) 0.006(5) 0.003(4) 0.001(4)
O1 0.056(3) 0.060(4) 0.082(5) -0.006(3) 0.006(3) 0.004(3)

loop_
_atom_type_symbol
_atom_type_description
_atom_type_scat_dispersion_real
_atom_type_scat_dispersion_imag
_atom_type_scat_source
C C 0.0033 0.0016 'International Tables Vol C Tables 4.2.6.8 and 6.1.1.4'
H H 0.0000 0.0000 'International Tables Vol C Tables 4.2.6.8 and 6.1.1.4'
N N 0.0061 0.0033 'International Tables Vol C Tables 4.2.6.8 and 6.1.1.4'
S S 0.1246 0.1234 'International Tables Vol C Tables 4.2.6.8 and 6.1.1.4'
Se Se -0.0929 2.2259 'International Tables Vol C Tables 4.2.6.8 and 6.1.1.4'
O O 0.0106 0.0060 'International Tables Vol C Tables 4.2.6.8 and 6.1.1.4'

loop_
_geom_angle_atom_site_label_1
_geom_angle_atom_site_label_2
_geom_angle_atom_site_label_3
_geom_angle
_geom_angle_site_symmetry_1
_geom_angle_site_symmetry_3
_geom_angle_publ_flag
C7 S1 S1 102.5(3) . 3_656 ?
C2 N2 C4 110.1(6) . . ?
C2 N2 C5 126.0(6) . . ?
C4 N2 C5 123.9(6) . . ?
C2 N1 C3 110.1(6) . . ?
C2 N1 C1 125.9(6) . . ?
C3 N1 C1 123.9(7) . . ?
N1 C2 N2 106.0(6) . . ?
N1 C2 Se1 126.7(5) . . ?
N2 C2 Se1 127.3(5) . . ?
N2 C5 C6 111.3(6) . . ?
N2 C5 H5A 109.4 . . ?
C6 C5 H5A 109.4 . . ?
N2 C5 H5B 109.4 . . ?
C6 C5 H5B 109.4 . . ?
H5A C5 H5B 108.0 . . ?
C3 C4 N2 106.6(6) . . ?
C3 C4 H4 126.7 . . ?
N2 C4 H4 126.7 . . ?
C4 C3 N1 107.2(6) . . ?
C4 C3 H3 126.4 . . ?
N1 C3 H3 126.4 . . ?
C6 C7 S1 113.1(5) . . ?
C6 C7 H7A 109.0 . . ?
S1 C7 H7A 109.0 . . ?
C6 C7 H7B 109.0 . . ?
S1 C7 H7B 109.0 . . ?
H7A C7 H7B 107.8 . . ?
C5 C6 C7 113.3(6) . . ?
C5 C6 H6A 108.9 . . ?
C7 C6 H6A 108.9 . . ?
C5 C6 H6B 108.9 . . ?
C7 C6 H6B 108.9 . . ?
H6A C6 H6B 107.7 . . ?
N1 C1 H1A 109.5 . . ?
N1 C1 H1B 109.5 . . ?
H1A C1 H1B 109.5 . . ?
N1 C1 H1C 109.5 . . ?
H1A C1 H1C 109.5 . . ?
H1B C1 H1C 109.5 . . ?

loop_
_geom_bond_atom_site_label_1
_geom_bond_atom_site_label_2
_geom_bond_distance
_geom_bond_site_symmetry_2
_geom_bond_publ_flag
Se1 C2 1.860(7) . ?
S1 C7 1.810(8) . ?
S1 S1 2.042(4) 3_656 ?
N2 C2 1.343(8) . ?
N2 C4 1.374(8) . ?
N2 C5 1.470(9) . ?
N1 C2 1.342(8) . ?
N1 C3 1.367(9) . ?
N1 C1 1.452(9) . ?
C5 C6 1.518(10) . ?
C5 H5A 0.9700 . ?
C5 H5B 0.9700 . ?
C4 C3 1.348(11) . ?
C4 H4 0.9300 . ?
C3 H3 0.9300 . ?
C7 C6 1.524(11) . ?
C7 H7A 0.9700 . ?
C7 H7B 0.9700 . ?
C6 H6A 0.9700 . ?
C6 H6B 0.9700 . ?
C1 H1A 0.9600 . ?
C1 H1B 0.9600 . ?
C1 H1C 0.9600 . ?
O1 H22 0.75(8) . ?
